data_7018428
loop_
_publ_author_name
'Lampeka, Yaroslaw D.'
'Tsymbal, Liudmyla V.'
'Barna, Andrij V.'
'Shu\'lga, Yulija L'
'Shova, Sergiu'
'Arion, Vladimir B.'

_publ_section_title
;
 Catenation control in the two-dimensional coordination polymers based on
 tritopic carboxylate linkers and azamacrocyclic nickel(ii) complexes.
;
_journal_issue 14
_journal_name_full 'Dalton transactions (Cambridge, England : 2003)'
_journal_page_first 4118
_journal_page_last 4125
_journal_paper_doi 10.1039/c2dt11980c
_journal_volume 41
_journal_year 2012
_chemical_formula_sum 'C48 H101.5 N15 Ni3 O22.25'
_chemical_formula_weight 1421.07
_chemical_name_common
;
catena-(bis(mu!3$-Benzene-1,3,5-tricarboxylato-O,O',O'')-
tris((3-methyl-1, 3,5,8,12-penta-azacyclotetradecane)-nickel(ii))
decahydrate)
;
_chemical_name_systematic
;
catena-(bis(\m~3~-Benzene-1,3,5-tricarboxylato-O,O',O'')-tris((3-methyl-1,
3,5,8,12-penta-azacyclotetradecane)-nickel(ii)) decahydrate)
;
_space_group_IT_number 14
_symmetry_cell_setting monoclinic
_symmetry_space_group_name_Hall '-P 2ybc'
_symmetry_space_group_name_H-M 'P 1 21/c 1'
_atom_sites_solution_hydrogens geom
_atom_sites_solution_primary direct
_atom_sites_solution_secondary difmap
_audit_creation_method SHELXL-97
_cell_angle_alpha 90.00
_cell_angle_beta 98.808(4)
_cell_angle_gamma 90.00
_cell_formula_units_Z 2
_cell_length_a 9.2825(7)
_cell_length_b 27.248(2)
_cell_length_c 16.1584(11)
_cell_measurement_reflns_used 6930
_cell_measurement_temperature 100(2)
_cell_measurement_theta_max 29.55
_cell_measurement_theta_min 2.44
_cell_volume 4038.7(5)
_computing_cell_refinement 'Bruker SAINT'
_computing_data_collection 'Bruker APEX2'
_computing_data_reduction 'Bruker SAINT'
_computing_molecular_graphics 'Bruker SHELXTL'
_computing_publication_material 'Bruker SHELXTL'
_computing_structure_refinement 'SHELXL-97 (Sheldrick, 2008)'
_computing_structure_solution 'SHELXS-97 (Sheldrick, 2008)'
_diffrn_ambient_temperature 100(2)
_diffrn_measured_fraction_theta_full 0.991
_diffrn_measured_fraction_theta_max 0.991
_diffrn_measurement_device_type 'Bruker APEX-II CCD'
_diffrn_measurement_method '\f and \w scans'
_diffrn_radiation_monochromator graphite
_diffrn_radiation_source 'fine-focus sealed tube'
_diffrn_radiation_type MoK\a
_diffrn_radiation_wavelength 0.71073
_diffrn_reflns_av_R_equivalents 0.0786
_diffrn_reflns_av_sigmaI/netI 0.0354
_diffrn_reflns_limit_h_max 10
_diffrn_reflns_limit_h_min -10
_diffrn_reflns_limit_k_max 31
_diffrn_reflns_limit_k_min -31
_diffrn_reflns_limit_l_max 18
_diffrn_reflns_limit_l_min -18
_diffrn_reflns_number 95328
_diffrn_reflns_theta_full 24.10
_diffrn_reflns_theta_max 24.10
_diffrn_reflns_theta_min 2.22
_exptl_absorpt_coefficient_mu 0.760
_exptl_absorpt_correction_T_max 0.9279
_exptl_absorpt_correction_T_min 0.6183
_exptl_absorpt_correction_type multi-scan
_exptl_absorpt_process_details SADABS
_exptl_crystal_colour pink
_exptl_crystal_density_diffrn 1.169
_exptl_crystal_density_method 'not measured'
_exptl_crystal_description plate
_exptl_crystal_F_000 1513
_exptl_crystal_size_max 0.70
_exptl_crystal_size_mid 0.35
_exptl_crystal_size_min 0.10
_refine_diff_density_max 1.387
_refine_diff_density_min -2.743
_refine_diff_density_rms 0.156
_refine_ls_extinction_method none
_refine_ls_goodness_of_fit_ref 1.041
_refine_ls_hydrogen_treatment constr
_refine_ls_matrix_type full
_refine_ls_number_parameters 449
_refine_ls_number_reflns 6365
_refine_ls_number_restraints 393
_refine_ls_restrained_S_all 1.016
_refine_ls_R_factor_all 0.1456
_refine_ls_R_factor_gt 0.1299
_refine_ls_shift/su_max 0.000
_refine_ls_shift/su_mean 0.000
_refine_ls_structure_factor_coef Fsqd
_refine_ls_weighting_details 'calc w=1/[\s^2^(Fo^2^)+(0.0802P)^2^+90.9843P] where P=(Fo^2^+2Fc^2^)/3'
_refine_ls_weighting_scheme calc
_refine_ls_wR_factor_gt 0.3133
_refine_ls_wR_factor_ref 0.3195
_reflns_number_gt 5348
_reflns_number_total 6365
_reflns_threshold_expression >2sigma(I)
_cod_data_source_file c2dt11980c.txt
_cod_data_source_block NiL2_BTC
_cod_original_sg_symbol_H-M P21/c
_cod_original_formula_sum 'C48 H101.50 N15 Ni3 O22.25'
_cod_database_code 7018428

loop_
_symmetry_equiv_pos_as_xyz
'x, y, z'
'-x, y+1/2, -z+1/2'
'-x, -y, -z'
'x, -y-1/2, z-1/2'

loop_
_atom_site_label
_atom_site_type_symbol
_atom_site_fract_x
_atom_site_fract_y
_atom_site_fract_z
_atom_site_U_iso_or_equiv
_atom_site_adp_type
_atom_site_occupancy
_atom_site_symmetry_multiplicity
_atom_site_calc_flag
_atom_site_refinement_flags
_atom_site_disorder_assembly
_atom_site_disorder_group
Ni2 Ni 0.56712(13) 0.24774(5) 0.87340(8) 0.0297(4) Uani 1 1 d U . .
N1 N 0.6955(12) 0.2570(5) 0.7814(6) 0.063(2) Uani 1 1 d U . .
H1 H 0.7919 0.2593 0.8074 0.076 Uiso 1 1 calc R . .
N2 N 0.5232(10) 0.3215(4) 0.8582(7) 0.057(2) Uani 1 1 d U . .
H2 H 0.4336 0.3239 0.8238 0.069 Uiso 1 1 calc R . .
N3 N 0.4337(9) 0.2377(4) 0.9622(5) 0.051(2) Uani 1 1 d U . .
H3 H 0.3385 0.2336 0.9352 0.062 Uiso 1 1 calc R . .
N4 N 0.6129(10) 0.1738(4) 0.8864(6) 0.052(2) Uani 1 1 d U . .
H4 H 0.7035 0.1710 0.9198 0.062 Uiso 1 1 calc R . .
N5 N 0.7229(15) 0.1679(6) 0.7593(10) 0.096(4) Uani 1 1 d U . .
C10 C 0.6538(18) 0.3041(6) 0.7448(9) 0.083(4) Uani 1 1 d U . .
H10A H 0.5627 0.3006 0.7045 0.099 Uiso 1 1 calc R . .
H10B H 0.7309 0.3161 0.7138 0.099 Uiso 1 1 calc R . .
C11 C 0.6309(16) 0.3406(5) 0.8103(9) 0.077(3) Uani 1 1 d U . .
H11A H 0.7239 0.3466 0.8478 0.093 Uiso 1 1 calc R . .
H11B H 0.5967 0.3720 0.7837 0.093 Uiso 1 1 calc R . .
C12 C 0.5085(14) 0.3481(5) 0.9344(10) 0.079(3) Uani 1 1 d U . .
H12A H 0.4806 0.3825 0.9198 0.094 Uiso 1 1 calc R . .
H12B H 0.6042 0.3488 0.9712 0.094 Uiso 1 1 calc R . .
C13 C 0.3979(15) 0.3261(7) 0.9814(11) 0.093(4) Uani 1 1 d U . .
H13A H 0.3777 0.3500 1.0244 0.112 Uiso 1 1 calc R . .
H13B H 0.3063 0.3216 0.9418 0.112 Uiso 1 1 calc R . .
C14 C 0.4365(15) 0.2790(7) 1.0230(9) 0.082(4) Uani 1 1 d U . .
H14A H 0.3672 0.2719 1.0623 0.098 Uiso 1 1 calc R . .
H14B H 0.5353 0.2815 1.0560 0.098 Uiso 1 1 calc R . .
C15 C 0.4851(17) 0.1902(6) 1.0015(9) 0.078(3) Uani 1 1 d U . .
H15A H 0.4130 0.1776 1.0355 0.094 Uiso 1 1 calc R . .
H15B H 0.5788 0.1952 1.0390 0.094 Uiso 1 1 calc R . .
C16 C 0.5051(16) 0.1534(5) 0.9338(9) 0.072(3) Uani 1 1 d U . .
H16A H 0.5397 0.1217 0.9592 0.086 Uiso 1 1 calc R . .
H16B H 0.4115 0.1479 0.8965 0.086 Uiso 1 1 calc R . .
C17 C 0.6208(15) 0.1470(5) 0.8096(9) 0.072(3) Uani 1 1 d U . .
H17A H 0.5226 0.1461 0.7756 0.086 Uiso 1 1 calc R . .
H17B H 0.6500 0.1127 0.8239 0.086 Uiso 1 1 calc R . .
C18 C 0.6864(17) 0.2162(7) 0.7218(9) 0.085(4) Uani 1 1 d U . .
H18A H 0.7528 0.2231 0.6808 0.102 Uiso 1 1 calc R . .
H18B H 0.5859 0.2149 0.6906 0.102 Uiso 1 1 calc R . .
C19 C 0.8761(18) 0.1651(9) 0.7961(14) 0.127(7) Uani 1 1 d U . .
H19A H 0.9360 0.1801 0.7580 0.191 Uiso 1 1 calc R . .
H19B H 0.9043 0.1306 0.8055 0.191 Uiso 1 1 calc R . .
H19C H 0.8912 0.1827 0.8497 0.191 Uiso 1 1 calc R . .
Ni1 Ni 1.0000 0.5000 1.0000 0.0331(5) Uani 1 2 d SU . .
N6 N 1.1274(12) 0.5264(3) 1.1049(7) 0.061(2) Uani 1 1 d U . .
H6 H 1.1536 0.4998 1.1401 0.073 Uiso 1 1 calc R . .
N7 N 1.1845(11) 0.5025(4) 0.9459(7) 0.065(2) Uani 1 1 d U . .
H7 H 1.1793 0.5305 0.9124 0.077 Uiso 1 1 calc R . .
N8 N 1.093(2) 0.4551(6) 0.8234(10) 0.097(4) Uani 0.50 1 d PU . 1
C24 C 1.093(2) 0.4551(6) 0.8234(10) 0.097(4) Uani 0.50 1 d PU . 2
H24A H 1.0040 0.4514 0.8451 0.116 Uiso 0.50 1 d PR . 2
H24B H 1.1104 0.4260 0.7934 0.116 Uiso 0.50 1 d PR . 2
C20 C 1.049(2) 0.5637(5) 1.1541(9) 0.087(4) Uani 1 1 d U . .
H20A H 1.0321 0.5936 1.1226 0.105 Uiso 1 1 d R . .
H20B H 1.1122 0.5711 1.2053 0.105 Uiso 1 1 d R . .
C21 C 1.2597(16) 0.5456(6) 1.0802(11) 0.088(4) Uani 1 1 d U . .
H21A H 1.3378 0.5479 1.1291 0.106 Uiso 1 1 calc R . .
H21B H 1.2425 0.5787 1.0554 0.106 Uiso 1 1 calc R . .
C22 C 1.3026(13) 0.5098(5) 1.0156(11) 0.079(3) Uani 1 1 d U . .
H22A H 1.3895 0.5225 0.9939 0.094 Uiso 1 1 calc R . .
H22B H 1.3287 0.4778 1.0429 0.094 Uiso 1 1 calc R . .
C23 C 1.213(2) 0.4613(6) 0.8949(11) 0.094(4) Uani 1 1 d U . .
H23A H 1.2229 0.4321 0.9287 0.113 Uiso 1 1 d R . .
H23B H 1.3028 0.4665 0.8739 0.113 Uiso 1 1 d R . .
C25 C 1.076(4) 0.4946(12) 0.7679(18) 0.096(8) Uani 0.50 1 d PU . .
H25A H 0.9978 0.4873 0.7235 0.115 Uiso 0.50 1 d PR . .
H25B H 1.0536 0.5240 0.7960 0.115 Uiso 0.50 1 d PR . .
H25C H 1.1645 0.4992 0.7450 0.115 Uiso 0.50 1 d PR . .
O1 O 0.7470(7) 0.2689(3) 0.9663(4) 0.0352(15) Uani 1 1 d U . .
O2 O 1.1681(10) 0.4277(3) 1.1664(5) 0.061(2) Uani 1 1 d U . .
O3 O 1.3843(7) 0.2711(3) 1.2781(4) 0.0359(16) Uani 1 1 d U . .
O4 O 0.8724(9) 0.1994(3) 1.0006(6) 0.063(2) Uani 1 1 d U . .
O5 O 1.0360(8) 0.4257(2) 1.0378(5) 0.0422(17) Uani 1 1 d U . .
O6 O 1.2506(9) 0.2028(3) 1.2558(6) 0.068(3) Uani 1 1 d U . .
C1 C 0.8521(11) 0.2450(4) 1.0065(7) 0.036(2) Uani 1 1 d U . .
C2 C 0.9655(10) 0.2742(4) 1.0659(6) 0.032(2) Uani 1 1 d U . .
C3 C 1.0646(10) 0.2490(4) 1.1233(6) 0.0311(19) Uani 1 1 d U . .
H3A H 1.0611 0.2141 1.1253 0.037 Uiso 1 1 calc R . .
C4 C 1.1717(10) 0.2747(4) 1.1795(6) 0.0285(19) Uani 1 1 d U . .
C5 C 1.1787(10) 0.3253(4) 1.1715(6) 0.0294(19) Uani 1 1 d U . .
H5 H 1.2504 0.3431 1.2079 0.035 Uiso 1 1 calc R . .
C6 C 1.0832(10) 0.3508(4) 1.1114(6) 0.031(2) Uani 1 1 d U . .
C7 C 0.9761(10) 0.3245(3) 1.0587(6) 0.0296(19) Uani 1 1 d U . .
H7A H 0.9103 0.3415 1.0177 0.035 Uiso 1 1 calc R . .
C8 C 1.0964(11) 0.4058(4) 1.1048(6) 0.037(2) Uani 1 1 d U . .
C9 C 1.2764(10) 0.2473(4) 1.2416(7) 0.037(2) Uani 1 1 d U . .
O7 O 0.3125(17) 0.5918(6) 0.8725(10) 0.049(4) Uani 0.50 1 d PU . .
O8 O 0.0090(19) 0.2848(7) 0.8507(11) 0.058(4) Uani 0.50 1 d PU . .
O9 O 0.878(4) 0.1273(13) 1.126(2) 0.055(9) Uani 0.25 1 d PU . .
O10 O 0.142(2) 0.1893(9) 0.9247(15) 0.022(5) Uiso 0.25 1 d PU A 1
O10X O 0.147(3) 0.1699(11) 0.9644(19) 0.042(7) Uiso 0.25 1 d PU B 2
O11 O 1.158(2) 0.4054(7) 1.3406(11) 0.061(5) Uiso 0.50 1 d PU . .
O12 O 0.5276(19) 0.5430(7) 0.7992(11) 0.061(5) Uiso 0.50 1 d P . .
O13 O 1.230(4) 0.1261(14) 1.143(2) 0.062(9) Uiso 0.25 1 d PU . .
O14 O 0.684(4) 0.0597(15) 1.138(2) 0.070(10) Uiso 0.25 1 d P . .
O15 O -0.027(5) 0.3152(16) 0.801(3) 0.077(11) Uiso 0.25 1 d PU . .
O O 1.190(4) 0.1154(13) 1.200(2) 0.062(9) Uiso 0.25 1 d PU . .
O0AA O 0.885(4) 0.1156(15) 1.087(3) 0.065(10) Uiso 0.25 1 d PU . .
O1AA O 0.467(5) 0.4463(19) 0.724(3) 0.098(14) Uiso 0.25 1 d P . .
O3AA O 0.381(5) 0.4328(18) 0.607(3) 0.094(14) Uiso 0.25 1 d P . .
O2AA O 1.351(6) 0.465(2) 1.432(3) 0.036(12) Uiso 0.13 1 d PU . .
O4AA O 0.901(8) 0.049(3) 0.945(4) 0.059(18) Uiso 0.13 1 d P . .
O5AA O 0.613(6) 0.026(2) 0.869(4) 0.043(14) Uiso 0.13 1 d P . .
O6AA O 1.272(6) 0.499(2) 1.493(3) 0.034(12) Uiso 0.13 1 d PU . .
O7AA O 1.217(12) 0.437(4) 1.328(7) 0.11(3) Uiso 0.13 1 d PU . .

loop_
_atom_site_aniso_label
_atom_site_aniso_U_11
_atom_site_aniso_U_22
_atom_site_aniso_U_33
_atom_site_aniso_U_23
_atom_site_aniso_U_13
_atom_site_aniso_U_12
Ni2 0.0220(6) 0.0382(7) 0.0276(7) -0.0111(5) -0.0007(5) -0.0046(5)
N1 0.048(6) 0.103(6) 0.039(5) -0.007(4) 0.009(4) -0.020(5)
N2 0.040(5) 0.047(4) 0.073(6) -0.012(4) -0.032(4) -0.005(4)
N3 0.023(4) 0.099(6) 0.028(4) -0.011(4) -0.009(3) -0.009(4)
N4 0.042(5) 0.045(4) 0.062(6) -0.013(4) -0.015(4) -0.003(4)
N5 0.062(7) 0.126(8) 0.100(9) -0.065(7) 0.010(6) 0.011(7)
C10 0.085(10) 0.108(8) 0.047(7) 0.015(5) -0.012(6) -0.055(8)
C11 0.074(8) 0.066(6) 0.076(8) 0.018(5) -0.039(6) -0.038(6)
C12 0.044(7) 0.057(7) 0.121(9) -0.049(6) -0.030(6) 0.012(6)
C13 0.044(7) 0.122(9) 0.108(10) -0.081(8) -0.006(6) 0.023(7)
C14 0.047(7) 0.152(9) 0.049(7) -0.051(7) 0.019(6) -0.010(8)
C15 0.066(9) 0.110(8) 0.056(7) 0.020(6) 0.003(6) -0.033(7)
C16 0.065(8) 0.061(6) 0.081(8) 0.018(6) -0.016(6) -0.030(6)
C17 0.056(7) 0.063(7) 0.087(8) -0.047(6) -0.022(6) 0.013(6)
C18 0.063(8) 0.145(9) 0.050(8) -0.043(6) 0.016(6) -0.016(8)
C19 0.057(7) 0.18(2) 0.138(17) -0.066(14) 0.005(9) 0.021(10)
Ni1 0.0263(9) 0.0263(9) 0.0413(10) 0.0036(8) -0.0113(7) 0.0017(7)
N6 0.079(7) 0.032(5) 0.058(5) 0.008(4) -0.031(4) -0.010(4)
N7 0.049(5) 0.062(6) 0.084(6) 0.032(5) 0.015(4) 0.017(5)
N8 0.157(13) 0.064(8) 0.075(8) 0.012(6) 0.035(7) 0.041(9)
C24 0.157(13) 0.064(8) 0.075(8) 0.012(6) 0.035(7) 0.041(9)
C20 0.150(12) 0.041(7) 0.053(8) -0.010(6) -0.041(8) 0.013(8)
C21 0.065(7) 0.068(9) 0.110(10) 0.031(6) -0.054(6) -0.030(6)
C22 0.028(5) 0.068(8) 0.135(10) 0.066(6) -0.002(5) 0.007(5)
C23 0.113(11) 0.087(9) 0.091(9) 0.037(6) 0.043(6) 0.058(8)
C25 0.16(2) 0.081(15) 0.054(12) 0.015(11) 0.050(12) 0.056(17)
O1 0.030(3) 0.038(4) 0.034(4) -0.006(3) -0.006(3) 0.002(3)
O2 0.079(6) 0.030(4) 0.058(5) 0.002(4) -0.034(4) -0.001(4)
O3 0.021(3) 0.043(4) 0.039(4) 0.015(3) -0.012(3) 0.003(3)
O4 0.047(5) 0.036(4) 0.093(7) -0.005(4) -0.025(4) 0.004(4)
O5 0.047(4) 0.025(3) 0.048(4) 0.008(3) -0.014(3) 0.005(3)
O6 0.049(5) 0.042(4) 0.100(7) 0.036(5) -0.032(5) -0.005(4)
C1 0.033(5) 0.036(5) 0.034(5) 0.001(4) -0.004(4) -0.008(4)
C2 0.018(4) 0.038(4) 0.039(5) 0.003(4) -0.001(3) -0.002(4)
C3 0.028(5) 0.028(4) 0.034(5) 0.005(4) -0.004(3) 0.001(4)
C4 0.024(4) 0.036(4) 0.022(5) 0.007(4) -0.004(3) 0.000(4)
C5 0.022(4) 0.034(4) 0.029(5) 0.003(4) -0.003(3) 0.000(4)
C6 0.029(5) 0.030(4) 0.033(5) 0.007(4) -0.002(4) 0.005(4)
C7 0.030(5) 0.032(4) 0.023(5) 0.006(4) -0.006(4) 0.005(4)
C8 0.038(6) 0.036(4) 0.032(5) 0.002(4) -0.010(4) 0.001(4)
C9 0.015(4) 0.043(5) 0.048(6) 0.021(5) -0.012(4) 0.001(4)
O7 0.050(4) 0.049(4) 0.049(4) 0.003(2) 0.008(2) -0.002(2)
O8 0.057(5) 0.059(5) 0.057(5) -0.001(2) 0.010(2) -0.001(2)
O9 0.055(9) 0.055(9) 0.055(9) 0.000(2) 0.009(2) 0.000(2)

loop_
_atom_type_symbol
_atom_type_description
_atom_type_scat_dispersion_real
_atom_type_scat_dispersion_imag
_atom_type_scat_source
C C 0.0033 0.0016 'International Tables Vol C Tables 4.2.6.8 and 6.1.1.4'
H H 0.0000 0.0000 'International Tables Vol C Tables 4.2.6.8 and 6.1.1.4'
N N 0.0061 0.0033 'International Tables Vol C Tables 4.2.6.8 and 6.1.1.4'
O O 0.0106 0.0060 'International Tables Vol C Tables 4.2.6.8 and 6.1.1.4'
Ni Ni 0.3393 1.1124 'International Tables Vol C Tables 4.2.6.8 and 6.1.1.4'

loop_
_geom_angle_atom_site_label_1
_geom_angle_atom_site_label_2
_geom_angle_atom_site_label_3
_geom_angle
_geom_angle_site_symmetry_1
_geom_angle_site_symmetry_3
N3 Ni2 N2 94.8(5) . .
N3 Ni2 N1 178.1(4) . .
N2 Ni2 N1 85.5(5) . .
N3 Ni2 N4 86.3(4) . .
N2 Ni2 N4 178.8(5) . .
N1 Ni2 N4 93.4(5) . .
N3 Ni2 O1 92.0(3) . .
N2 Ni2 O1 86.5(3) . .
N1 Ni2 O1 89.9(4) . .
N4 Ni2 O1 93.8(3) . .
N3 Ni2 O3 88.5(3) . 4_465
N2 Ni2 O3 91.6(3) . 4_465
N1 Ni2 O3 89.6(4) . 4_465
N4 Ni2 O3 88.1(3) . 4_465
O1 Ni2 O3 178.1(3) . 4_465
C10 N1 C18 114.9(12) . .
C10 N1 Ni2 104.8(9) . .
C18 N1 Ni2 113.6(9) . .
C10 N1 H1 107.7 . .
C18 N1 H1 107.7 . .
Ni2 N1 H1 107.7 . .
C11 N2 C12 115.8(11) . .
C11 N2 Ni2 105.8(9) . .
C12 N2 Ni2 115.4(9) . .
C11 N2 H2 106.4 . .
C12 N2 H2 106.4 . .
Ni2 N2 H2 106.4 . .
C15 N3 C14 113.8(11) . .
C15 N3 Ni2 103.1(8) . .
C14 N3 Ni2 114.0(8) . .
C15 N3 H3 108.6 . .
C14 N3 H3 108.6 . .
Ni2 N3 H3 108.6 . .
C17 N4 C16 112.7(11) . .
C17 N4 Ni2 116.2(9) . .
C16 N4 Ni2 106.1(8) . .
C17 N4 H4 107.1 . .
C16 N4 H4 107.1 . .
Ni2 N4 H4 107.1 . .
C17 N5 C19 115.5(17) . .
C17 N5 C18 116.9(12) . .
C19 N5 C18 111.4(17) . .
N1 C10 C11 111.2(11) . .
N1 C10 H10A 109.4 . .
C11 C10 H10A 109.4 . .
N1 C10 H10B 109.4 . .
C11 C10 H10B 109.4 . .
H10A C10 H10B 108.0 . .
N2 C11 C10 109.0(11) . .
N2 C11 H11A 109.9 . .
C10 C11 H11A 109.9 . .
N2 C11 H11B 109.9 . .
C10 C11 H11B 109.9 . .
H11A C11 H11B 108.3 . .
N2 C12 C13 113.0(11) . .
N2 C12 H12A 109.0 . .
C13 C12 H12A 109.0 . .
N2 C12 H12B 109.0 . .
C13 C12 H12B 109.0 . .
H12A C12 H12B 107.8 . .
C14 C13 C12 116.5(12) . .
C14 C13 H13A 108.2 . .
C12 C13 H13A 108.2 . .
C14 C13 H13B 108.2 . .
C12 C13 H13B 108.2 . .
H13A C13 H13B 107.3 . .
C13 C14 N3 112.4(12) . .
C13 C14 H14A 109.1 . .
N3 C14 H14A 109.1 . .
C13 C14 H14B 109.1 . .
N3 C14 H14B 109.1 . .
H14A C14 H14B 107.9 . .
N3 C15 C16 109.5(11) . .
N3 C15 H15A 109.8 . .
C16 C15 H15A 109.8 . .
N3 C15 H15B 109.8 . .
C16 C15 H15B 109.8 . .
H15A C15 H15B 108.2 . .
N4 C16 C15 107.2(10) . .
N4 C16 H16A 110.3 . .
C15 C16 H16A 110.3 . .
N4 C16 H16B 110.3 . .
C15 C16 H16B 110.3 . .
H16A C16 H16B 108.5 . .
N4 C17 N5 113.7(11) . .
N4 C17 H17A 108.8 . .
N5 C17 H17A 108.8 . .
N4 C17 H17B 108.8 . .
N5 C17 H17B 108.8 . .
H17A C17 H17B 107.7 . .
N1 C18 N5 114.9(12) . .
N1 C18 H18A 108.5 . .
N5 C18 H18A 108.5 . .
N1 C18 H18B 108.5 . .
N5 C18 H18B 108.5 . .
H18A C18 H18B 107.5 . .
N5 C19 H19A 109.5 . .
N5 C19 H19B 109.5 . .
H19A C19 H19B 109.5 . .
N5 C19 H19C 109.5 . .
H19A C19 H19C 109.5 . .
H19B C19 H19C 109.5 . .
N7 Ni1 N7 179.999(3) 3_767 .
N7 Ni1 N6 94.2(5) 3_767 .
N7 Ni1 N6 85.8(5) . .
N7 Ni1 N6 85.8(5) 3_767 3_767
N7 Ni1 N6 94.2(5) . 3_767
N6 Ni1 N6 179.999(3) . 3_767
N7 Ni1 O5 92.9(4) 3_767 3_767
N7 Ni1 O5 87.1(4) . 3_767
N6 Ni1 O5 87.1(3) . 3_767
N6 Ni1 O5 92.9(3) 3_767 3_767
N7 Ni1 O5 87.1(4) 3_767 .
N7 Ni1 O5 92.9(4) . .
N6 Ni1 O5 92.9(3) . .
N6 Ni1 O5 87.1(3) 3_767 .
O5 Ni1 O5 180.0(4) 3_767 .
C21 N6 C20 113.2(12) . .
C21 N6 Ni1 107.9(9) . .
C20 N6 Ni1 113.5(8) . .
C21 N6 H6 107.3 . .
C20 N6 H6 107.3 . .
Ni1 N6 H6 107.3 . .
C23 N7 C22 111.4(12) . .
C23 N7 Ni1 117.2(11) . .
C22 N7 Ni1 104.7(9) . .
C23 N7 H7 107.7 . .
C22 N7 H7 107.7 . .
Ni1 N7 H7 107.7 . .
C25 N8 C23 114(2) . .
C25 N8 C20 113(2) . 3_767
C23 N8 C20 115.3(13) . 3_767
C25 N8 H24A 107.2 . .
C23 N8 H24A 108.3 . .
C25 N8 H24B 109.0 . .
C23 N8 H24B 109.1 . .
C20 N8 H24B 93.5 3_767 .
H24A N8 H24B 108.9 . .
C24 C20 N6 113.7(11) 3_767 .
N8 C20 N6 113.7(11) 3_767 .
C24 C20 H20A 110.0 3_767 .
N8 C20 H20A 110.0 3_767 .
N6 C20 H20A 109.6 . .
C24 C20 H20B 107.9 3_767 .
N8 C20 H20B 107.9 3_767 .
N6 C20 H20B 107.6 . .
H20A C20 H20B 107.9 . .
N6 C21 C22 106.1(11) . .
N6 C21 H21A 110.5 . .
C22 C21 H21A 110.5 . .
N6 C21 H21B 110.5 . .
C22 C21 H21B 110.5 . .
H21A C21 H21B 108.7 . .
N7 C22 C21 111.7(10) . .
N7 C22 H22A 109.3 . .
C21 C22 H22A 109.3 . .
N7 C22 H22B 109.3 . .
C21 C22 H22B 109.3 . .
H22A C22 H22B 107.9 . .
N7 C23 N8 110.8(12) . .
N7 C23 H23A 109.3 . .
N8 C23 H23A 110.2 . .
N7 C23 H23B 109.2 . .
N8 C23 H23B 109.3 . .
H23A C23 H23B 108.0 . .
N8 C25 H25A 108.6 . .
N8 C25 H25B 110.6 . .
H25A C25 H25B 109.5 . .
N8 C25 H25C 109.2 . .
H25A C25 H25C 109.5 . .
H25B C25 H25C 109.4 . .
C1 O1 Ni2 132.5(6) . .
C9 O3 Ni2 133.5(6) . 4_666
C8 O5 Ni1 133.2(7) . .
O4 C1 O1 125.5(9) . .
O4 C1 C2 117.5(9) . .
O1 C1 C2 117.0(9) . .
C7 C2 C3 120.0(9) . .
C7 C2 C1 120.9(9) . .
C3 C2 C1 118.9(9) . .
C2 C3 C4 120.7(9) . .
C2 C3 H3A 119.7 . .
C4 C3 H3A 119.7 . .
C5 C4 C3 118.0(8) . .
C5 C4 C9 121.8(9) . .
C3 C4 C9 120.2(9) . .
C4 C5 C6 121.6(9) . .
C4 C5 H5 119.2 . .
C6 C5 H5 119.2 . .
C5 C6 C7 119.1(9) . .
C5 C6 C8 119.5(9) . .
C7 C6 C8 121.4(8) . .
C2 C7 C6 120.5(8) . .
C2 C7 H7A 119.7 . .
C6 C7 H7A 119.7 . .
O2 C8 O5 125.8(10) . .
O2 C8 C6 117.0(9) . .
O5 C8 C6 117.2(9) . .
O3 C9 O6 124.6(9) . .
O3 C9 C4 116.6(9) . .
O6 C9 C4 118.8(9) . .

loop_
_geom_bond_atom_site_label_1
_geom_bond_atom_site_label_2
_geom_bond_distance
_geom_bond_site_symmetry_2
Ni2 N3 2.053(9) .
Ni2 N2 2.058(10) .
Ni2 N1 2.059(10) .
Ni2 N4 2.063(10) .
Ni2 O1 2.147(6) .
Ni2 O3 2.171(6) 4_465
N1 C10 1.442(19) .
N1 C18 1.463(18) .
N1 H1 0.9300 .
N2 C11 1.451(18) .
N2 C12 1.453(17) .
N2 H2 0.9300 .
N3 C15 1.486(19) .
N3 C14 1.492(17) .
N3 H3 0.9300 .
N4 C17 1.452(16) .
N4 C16 1.460(17) .
N4 H4 0.9300 .
N5 C17 1.46(2) .
N5 C19 1.46(2) .
N5 C18 1.47(2) .
C10 C11 1.49(2) .
C10 H10A 0.9900 .
C10 H10B 0.9900 .
C11 H11A 0.9900 .
C11 H11B 0.9900 .
C12 C13 1.49(2) .
C12 H12A 0.9900 .
C12 H12B 0.9900 .
C13 C14 1.47(2) .
C13 H13A 0.9900 .
C13 H13B 0.9900 .
C14 H14A 0.9900 .
C14 H14B 0.9900 .
C15 C16 1.52(2) .
C15 H15A 0.9900 .
C15 H15B 0.9900 .
C16 H16A 0.9900 .
C16 H16B 0.9900 .
C17 H17A 0.9900 .
C17 H17B 0.9900 .
C18 H18A 0.9900 .
C18 H18B 0.9900 .
C19 H19A 0.9800 .
C19 H19B 0.9800 .
C19 H19C 0.9800 .
Ni1 N7 2.040(10) 3_767
Ni1 N7 2.040(10) .
Ni1 N6 2.043(9) .
Ni1 N6 2.043(9) 3_767
Ni1 O5 2.126(6) 3_767
Ni1 O5 2.126(6) .
N6 C21 1.447(19) .
N6 C20 1.54(2) .
N6 H6 0.9300 .
N7 C23 1.44(2) .
N7 C22 1.460(18) .
N7 H7 0.9300 .
N8 C25 1.40(3) .
N8 C23 1.48(2) .
N8 C20 1.51(2) 3_767
N8 H24A 0.9535 .
N8 H24B 0.9544 .
C20 C24 1.51(2) 3_767
C20 N8 1.51(2) 3_767
C20 H20A 0.9601 .
C20 H20B 0.9605 .
C21 C22 1.53(2) .
C21 H21A 0.9900 .
C21 H21B 0.9900 .
C22 H22A 0.9900 .
C22 H22B 0.9900 .
C23 H23A 0.9602 .
C23 H23B 0.9599 .
C25 H25A 0.9597 .
C25 H25B 0.9601 .
C25 H25C 0.9601 .
O1 C1 1.267(12) .
O2 C8 1.259(12) .
O3 C9 1.261(12) .
O3 Ni2 2.171(6) 4_666
O4 C1 1.261(13) .
O5 C8 1.263(12) .
O6 C9 1.263(13) .
C1 C2 1.534(13) .
C2 C7 1.382(14) .
C2 C3 1.385(14) .
C3 C4 1.425(13) .
C3 H3A 0.9500 .
C4 C5 1.388(14) .
C4 C9 1.487(13) .
C5 C6 1.395(13) .
C5 H5 0.9500 .
C6 C7 1.402(13) .
C6 C8 1.510(14) .
C7 H7A 0.9500 .
O8 O15 1.17(4) .
O9 O0AA 0.72(4) .
O11 O7AA 1.04(12) .
O13 O 1.09(4) .
O2AA O6AA 1.60(7) .

loop_
_geom_torsion_atom_site_label_1
_geom_torsion_atom_site_label_2
_geom_torsion_atom_site_label_3
_geom_torsion_atom_site_label_4
_geom_torsion
_geom_torsion_site_symmetry_1
_geom_torsion_site_symmetry_4
N2 Ni2 N1 C10 -14.2(8) . .
N4 Ni2 N1 C10 165.6(8) . .
O1 Ni2 N1 C10 -100.7(8) . .
O3 Ni2 N1 C10 77.5(8) 4_465 .
N2 Ni2 N1 C18 -140.4(11) . .
N4 Ni2 N1 C18 39.4(11) . .
O1 Ni2 N1 C18 133.1(11) . .
O3 Ni2 N1 C18 -48.8(11) 4_465 .
N3 Ni2 N2 C11 167.7(7) . .
N1 Ni2 N2 C11 -14.1(7) . .
O1 Ni2 N2 C11 76.0(7) . .
O3 Ni2 N2 C11 -103.6(7) 4_465 .
N3 Ni2 N2 C12 38.3(9) . .
N1 Ni2 N2 C12 -143.6(9) . .
O1 Ni2 N2 C12 -53.5(8) . .
O3 Ni2 N2 C12 126.9(8) 4_465 .
N2 Ni2 N3 C15 -162.5(8) . .
N4 Ni2 N3 C15 17.8(8) . .
O1 Ni2 N3 C15 -75.9(8) . .
O3 Ni2 N3 C15 106.0(8) 4_465 .
N2 Ni2 N3 C14 -38.7(9) . .
N4 Ni2 N3 C14 141.6(9) . .
O1 Ni2 N3 C14 48.0(9) . .
O3 Ni2 N3 C14 -130.1(9) 4_465 .
N3 Ni2 N4 C17 138.8(9) . .
N1 Ni2 N4 C17 -39.3(9) . .
O1 Ni2 N4 C17 -129.4(9) . .
O3 Ni2 N4 C17 50.2(9) 4_465 .
N3 Ni2 N4 C16 12.7(8) . .
N1 Ni2 N4 C16 -165.5(8) . .
O1 Ni2 N4 C16 104.4(8) . .
O3 Ni2 N4 C16 -76.0(8) 4_465 .
C18 N1 C10 C11 166.0(12) . .
Ni2 N1 C10 C11 40.5(13) . .
C12 N2 C11 C10 168.7(11) . .
Ni2 N2 C11 C10 39.5(12) . .
N1 C10 C11 N2 -56.2(15) . .
C11 N2 C12 C13 -179.0(12) . .
Ni2 N2 C12 C13 -54.6(14) . .
N2 C12 C13 C14 70.8(16) . .
C12 C13 C14 N3 -71.9(16) . .
C15 N3 C14 C13 174.7(12) . .
Ni2 N3 C14 C13 56.9(13) . .
C14 N3 C15 C16 -169.4(10) . .
Ni2 N3 C15 C16 -45.4(11) . .
C17 N4 C16 C15 -168.4(11) . .
Ni2 N4 C16 C15 -40.2(12) . .
N3 C15 C16 N4 59.8(14) . .
C16 N4 C17 N5 177.5(12) . .
Ni2 N4 C17 N5 54.7(14) . .
C19 N5 C17 N4 67.1(18) . .
C18 N5 C17 N4 -66.9(16) . .
C10 N1 C18 N5 -177.6(12) . .
Ni2 N1 C18 N5 -56.9(15) . .
C17 N5 C18 N1 69.4(17) . .
C19 N5 C18 N1 -66.4(17) . .
N7 Ni1 N6 C21 -163.9(9) 3_767 .
N7 Ni1 N6 C21 16.1(9) . .
O5 Ni1 N6 C21 -71.2(9) 3_767 .
O5 Ni1 N6 C21 108.8(9) . .
N7 Ni1 N6 C20 -37.7(10) 3_767 .
N7 Ni1 N6 C20 142.3(10) . .
O5 Ni1 N6 C20 55.0(9) 3_767 .
O5 Ni1 N6 C20 -125.0(9) . .
N6 Ni1 N7 C23 137.0(10) . .
N6 Ni1 N7 C23 -43.0(10) 3_767 .
O5 Ni1 N7 C23 -135.7(10) 3_767 .
O5 Ni1 N7 C23 44.3(10) . .
N6 Ni1 N7 C22 13.0(8) . .
N6 Ni1 N7 C22 -167.0(8) 3_767 .
O5 Ni1 N7 C22 100.3(8) 3_767 .
O5 Ni1 N7 C22 -79.7(8) . .
C21 N6 C20 C24 177.2(12) . 3_767
Ni1 N6 C20 C24 53.8(14) . 3_767
C21 N6 C20 N8 177.2(12) . 3_767
Ni1 N6 C20 N8 53.8(14) . 3_767
C20 N6 C21 C22 -166.6(10) . .
Ni1 N6 C21 C22 -40.1(11) . .
C23 N7 C22 C21 -167.5(12) . .
Ni1 N7 C22 C21 -39.9(12) . .
N6 C21 C22 N7 55.4(14) . .
C22 N7 C23 N8 -178.9(13) . .
Ni1 N7 C23 N8 60.6(15) . .
C25 N8 C23 N7 62(2) . .
C20 N8 C23 N7 -71.6(17) 3_767 .
N3 Ni2 O1 C1 93.8(10) . .
N2 Ni2 O1 C1 -171.5(10) . .
N1 Ni2 O1 C1 -86.0(10) . .
N4 Ni2 O1 C1 7.4(10) . .
N7 Ni1 O5 C8 -85.6(10) 3_767 .
N7 Ni1 O5 C8 94.4(10) . .
N6 Ni1 O5 C8 8.5(11) . .
N6 Ni1 O5 C8 -171.5(11) 3_767 .
Ni2 O1 C1 O4 -1.6(17) . .
Ni2 O1 C1 C2 177.1(6) . .
O4 C1 C2 C7 161.2(10) . .
O1 C1 C2 C7 -17.7(14) . .
O4 C1 C2 C3 -14.3(15) . .
O1 C1 C2 C3 166.9(9) . .
C7 C2 C3 C4 4.4(15) . .
C1 C2 C3 C4 179.9(9) . .
C2 C3 C4 C5 -3.6(15) . .
C2 C3 C4 C9 179.3(9) . .
C3 C4 C5 C6 0.9(14) . .
C9 C4 C5 C6 177.9(9) . .
C4 C5 C6 C7 1.0(15) . .
C4 C5 C6 C8 -179.4(9) . .
C3 C2 C7 C6 -2.5(15) . .
C1 C2 C7 C6 -177.9(9) . .
C5 C6 C7 C2 -0.2(14) . .
C8 C6 C7 C2 -179.8(9) . .
Ni1 O5 C8 O2 -8.5(18) . .
Ni1 O5 C8 C6 172.2(7) . .
C5 C6 C8 O2 -17.2(15) . .
C7 C6 C8 O2 162.4(10) . .
C5 C6 C8 O5 162.1(9) . .
C7 C6 C8 O5 -18.3(15) . .
Ni2 O3 C9 O6 0.8(18) 4_666 .
Ni2 O3 C9 C4 178.9(6) 4_666 .
C5 C4 C9 O3 -9.9(15) . .
C3 C4 C9 O3 167.0(9) . .
C5 C4 C9 O6 168.4(11) . .
C3 C4 C9 O6 -14.7(16) . .
